data_4342851
loop_
_publ_author_name
'Ali, Akram'
'Barman, Suman K.'
'Mukherjee, Rabindranath'

_publ_section_title
;
 Palladium(II) Complex of a Redox-Active Amidophenolate-Based O,N,S,N
 Ligand: Its Monocation and Dication and Reactivity with PPh3.
;
_journal_issue 11
_journal_name_full 'Inorganic chemistry'
_journal_page_first 5182
_journal_page_last 5194
_journal_paper_doi 10.1021/ic503103e
_journal_volume 54
_journal_year 2015
_chemical_formula_moiety 'C46 H49 Cl2 F6 N2 O P2 Pd S'
_chemical_formula_sum 'C46 H49 Cl2 F6 N2 O P2 Pd S'
_chemical_formula_weight 1031.17
_chemical_name_systematic
;
 ?
;
_space_group_IT_number 14
_symmetry_cell_setting monoclinic
_symmetry_space_group_name_Hall '-P 2ybc'
_symmetry_space_group_name_H-M 'P 1 21/c 1'
_atom_sites_solution_hydrogens geom
_atom_sites_solution_primary direct
_atom_sites_solution_secondary difmap
_audit_creation_method SHELXL-97
_cell_angle_alpha 90.00
_cell_angle_beta 105.840(3)
_cell_angle_gamma 90.00
_cell_formula_units_Z 4
_cell_length_a 21.153(4)
_cell_length_b 11.155(2)
_cell_length_c 20.546(4)
_cell_measurement_temperature 100(2)
_cell_measurement_theta_max 25.50
_cell_measurement_theta_min 1.00
_cell_volume 4664.0(15)
_computing_cell_refinement 'Bruker SMART'
_computing_data_collection 'Bruker SMART APEX'
_computing_data_reduction 'Bruker SAINT PLUS'
_computing_molecular_graphics 'Ortep-3 for Windows (Farrugia, 1997)'
_computing_publication_material 'WinGX publication routines (Farrugia, 1999)'
_computing_structure_refinement 'SHELXL-97 (Sheldrick, 1997)'
_computing_structure_solution 'SIR97(Altomare, et. al. 1999)'
_diffrn_ambient_temperature 100(2)
_diffrn_measured_fraction_theta_full 0.995
_diffrn_measured_fraction_theta_max 0.995
_diffrn_measurement_device_type 'CCD area detector'
_diffrn_measurement_method 'phi and omega scans'
_diffrn_radiation_monochromator graphite
_diffrn_radiation_source 'fine-focus sealed tube'
_diffrn_radiation_type MoK\a
_diffrn_radiation_wavelength 0.71073
_diffrn_reflns_av_R_equivalents 0.0426
_diffrn_reflns_av_sigmaI/netI 0.0532
_diffrn_reflns_limit_h_max 25
_diffrn_reflns_limit_h_min -25
_diffrn_reflns_limit_k_max 12
_diffrn_reflns_limit_k_min -13
_diffrn_reflns_limit_l_max 19
_diffrn_reflns_limit_l_min -24
_diffrn_reflns_number 24039
_diffrn_reflns_theta_full 25.50
_diffrn_reflns_theta_max 25.50
_diffrn_reflns_theta_min 1.00
_exptl_absorpt_coefficient_mu 0.687
_exptl_absorpt_correction_T_max 0.934
_exptl_absorpt_correction_T_min 0.872
_exptl_absorpt_correction_type empirical
_exptl_absorpt_process_details SADABS
_exptl_crystal_colour red
_exptl_crystal_density_diffrn 1.469
_exptl_crystal_density_method 'not measured'
_exptl_crystal_description block
_exptl_crystal_F_000 2108
_exptl_crystal_size_max 0.20
_exptl_crystal_size_mid 0.20
_exptl_crystal_size_min 0.10
_refine_diff_density_max 1.158
_refine_diff_density_min -0.547
_refine_diff_density_rms 0.135
_refine_ls_extinction_method none
_refine_ls_goodness_of_fit_ref 1.124
_refine_ls_hydrogen_treatment mixed
_refine_ls_matrix_type full
_refine_ls_number_parameters 556
_refine_ls_number_reflns 8654
_refine_ls_number_restraints 0
_refine_ls_restrained_S_all 1.124
_refine_ls_R_factor_all 0.0604
_refine_ls_R_factor_gt 0.0423
_refine_ls_shift/su_max 0.010
_refine_ls_shift/su_mean 0.001
_refine_ls_structure_factor_coef Fsqd
_refine_ls_weighting_details 'calc w=1/[\s^2^(Fo^2^)+(0.0648P)^2^+2.5493P] where P=(Fo^2^+2Fc^2^)/3'
_refine_ls_weighting_scheme calc
_refine_ls_wR_factor_gt 0.0992
_refine_ls_wR_factor_ref 0.1330
_reflns_number_gt 6840
_reflns_number_total 8654
_reflns_threshold_expression >2sigma(I)
_cod_data_source_file ic503103e_si_002.cif
_cod_data_source_block 25nova
_cod_depositor_comments 'Adding full bibliography for 4342848--4342851.cif.'
_cod_original_cell_volume 4663.8(17)
_cod_original_sg_symbol_H-M p21/c
_cod_database_code 4342851

loop_
_symmetry_equiv_pos_as_xyz
'x, y, z'
'-x, y+1/2, -z+1/2'
'-x, -y, -z'
'x, -y-1/2, z-1/2'

loop_
_atom_site_label
_atom_site_type_symbol
_atom_site_fract_x
_atom_site_fract_y
_atom_site_fract_z
_atom_site_U_iso_or_equiv
_atom_site_adp_type
_atom_site_occupancy
_atom_site_symmetry_multiplicity
_atom_site_calc_flag
_atom_site_refinement_flags
Pd01 Pd 0.261481(14) 0.05700(3) 0.383374(15) 0.01562(11) Uani 1 1 d .
P2 P 0.39587(5) 0.46583(10) 0.30035(6) 0.0214(2) Uani 1 1 d .
S1 S 0.18274(5) -0.14257(10) 0.24423(6) 0.0246(2) Uani 1 1 d .
P1 P 0.31237(5) 0.01581(9) 0.49426(5) 0.0160(2) Uani 1 1 d .
Cl2 Cl 0.17112(6) 0.46872(11) 0.31033(7) 0.0387(3) Uani 1 1 d .
Cl1 Cl 0.23752(8) 0.58901(14) 0.43700(7) 0.0555(4) Uani 1 1 d .
F4 F 0.37967(12) 0.3839(2) 0.35778(13) 0.0325(6) Uani 1 1 d .
F2 F 0.42005(13) 0.5700(2) 0.35456(15) 0.0409(7) Uani 1 1 d .
F6 F 0.32299(12) 0.5194(2) 0.28238(14) 0.0364(7) Uani 1 1 d .
F5 F 0.37123(14) 0.3619(2) 0.24628(14) 0.0395(7) Uani 1 1 d .
F1 F 0.41174(14) 0.5482(2) 0.24292(15) 0.0422(7) Uani 1 1 d .
F3 F 0.46895(12) 0.4126(3) 0.31881(14) 0.0367(7) Uani 1 1 d .
N1 N 0.20665(15) 0.1101(3) 0.28980(16) 0.0168(7) Uani 1 1 d .
N2 N 0.33770(15) 0.0050(3) 0.34788(16) 0.0176(7) Uani 1 1 d .
C26 C 0.4266(2) 0.0749(4) 0.3070(2) 0.0247(10) Uani 1 1 d .
H26 H 0.4533 0.1379 0.3009 0.030 Uiso 1 1 calc R
O1 O 0.18546(13) 0.1281(2) 0.41023(13) 0.0199(6) Uani 1 1 d .
C24 C 0.3957(2) -0.1308(4) 0.2956(2) 0.0264(10) Uani 1 1 d .
H24 H 0.4019 -0.2083 0.2818 0.032 Uiso 1 1 calc R
C1 C 0.14047(18) 0.1739(3) 0.35868(19) 0.0165(8) Uani 1 1 d .
C34 C 0.35759(18) 0.1468(4) 0.53431(19) 0.0170(8) Uani 1 1 d .
C2 C 0.08296(18) 0.2310(3) 0.3669(2) 0.0178(8) Uani 1 1 d .
C39 C 0.34994(18) 0.2542(4) 0.4987(2) 0.0182(9) Uani 1 1 d .
H39 H 0.3215 0.2581 0.4554 0.022 Uiso 1 1 calc R
C14 C 0.14998(19) 0.1628(3) 0.29196(19) 0.0167(8) Uani 1 1 d .
C28 C 0.37197(18) -0.1061(4) 0.51384(19) 0.0171(8) Uani 1 1 d .
C13 C 0.10084(19) 0.2038(4) 0.23401(19) 0.0192(9) Uani 1 1 d .
H13 H 0.1070 0.1951 0.1911 0.023 Uiso 1 1 calc R
C38 C 0.3843(2) 0.3554(4) 0.5273(2) 0.0221(9) Uani 1 1 d .
H38 H 0.3796 0.4267 0.5029 0.027 Uiso 1 1 calc R
C36 C 0.43314(19) 0.2439(4) 0.6286(2) 0.0233(9) Uani 1 1 d .
H36 H 0.4607 0.2409 0.6725 0.028 Uiso 1 1 calc R
C40 C 0.25142(19) -0.0245(3) 0.5379(2) 0.0185(9) Uani 1 1 d .
C8 C 0.04508(18) 0.2556(4) 0.2413(2) 0.0185(9) Uani 1 1 d .
C23 C 0.34649(19) -0.1079(3) 0.3268(2) 0.0185(9) Uani 1 1 d .
C35 C 0.39971(19) 0.1416(4) 0.5999(2) 0.0205(9) Uani 1 1 d .
H35 H 0.4052 0.0701 0.6240 0.025 Uiso 1 1 calc R
C3 C 0.07110(19) 0.2462(4) 0.43665(19) 0.0181(9) Uani 1 1 d .
C7 C 0.03709(19) 0.2682(3) 0.3082(2) 0.0182(9) Uani 1 1 d .
H7 H -0.0014 0.3037 0.3125 0.022 Uiso 1 1 calc R
C22 C 0.3025(2) -0.2057(4) 0.3385(2) 0.0220(9) Uani 1 1 d .
H22A H 0.2803 -0.1784 0.3713 0.026 Uiso 1 1 calc R
H22B H 0.3293 -0.2744 0.3578 0.026 Uiso 1 1 calc R
C18 C 0.2629(2) 0.0352(4) 0.1143(2) 0.0233(9) Uani 1 1 d .
H18 H 0.2766 0.0184 0.0759 0.028 Uiso 1 1 calc R
C41 C 0.2027(2) -0.1074(4) 0.5064(2) 0.0230(9) Uani 1 1 d .
H41 H 0.2000 -0.1339 0.4628 0.028 Uiso 1 1 calc R
C20 C 0.21677(18) -0.0300(4) 0.2033(2) 0.0185(9) Uani 1 1 d .
C30 C 0.4732(2) -0.1917(4) 0.5027(2) 0.0250(10) Uani 1 1 d .
H30 H 0.5099 -0.1874 0.4861 0.030 Uiso 1 1 calc R
C15 C 0.22245(18) 0.0868(3) 0.22843(19) 0.0149(8) Uani 1 1 d .
C19 C 0.23742(19) -0.0556(4) 0.1455(2) 0.0228(9) Uani 1 1 d .
H19 H 0.2340 -0.1331 0.1282 0.027 Uiso 1 1 calc R
C33 C 0.3634(2) -0.2050(4) 0.5511(2) 0.0254(10) Uani 1 1 d .
H33 H 0.3267 -0.2099 0.5677 0.030 Uiso 1 1 calc R
C37 C 0.42603(19) 0.3501(4) 0.5930(2) 0.0234(9) Uani 1 1 d .
H37 H 0.4490 0.4180 0.6126 0.028 Uiso 1 1 calc R
C44 C 0.2085(2) -0.0253(4) 0.6350(2) 0.0282(10) Uani 1 1 d .
H44 H 0.2099 0.0033 0.6779 0.034 Uiso 1 1 calc R
C32 C 0.4093(2) -0.2967(4) 0.5639(2) 0.0313(11) Uani 1 1 d .
H32 H 0.4033 -0.3630 0.5890 0.038 Uiso 1 1 calc R
C17 C 0.2682(2) 0.1488(4) 0.1392(2) 0.0227(9) Uani 1 1 d .
H17 H 0.2858 0.2086 0.1179 0.027 Uiso 1 1 calc R
C45 C 0.25376(19) 0.0151(4) 0.6025(2) 0.0208(9) Uani 1 1 d .
H45 H 0.2860 0.0694 0.6242 0.025 Uiso 1 1 calc R
C6 C 0.0091(2) 0.3192(4) 0.4330(2) 0.0282(10) Uani 1 1 d .
H6A H 0.0129 0.3966 0.4140 0.042 Uiso 1 1 calc R
H6B H 0.0040 0.3289 0.4777 0.042 Uiso 1 1 calc R
H6C H -0.0284 0.2781 0.4052 0.042 Uiso 1 1 calc R
C25 C 0.4356(2) -0.0391(4) 0.2851(2) 0.0254(10) Uani 1 1 d .
H25 H 0.4682 -0.0541 0.2635 0.031 Uiso 1 1 calc R
C12 C 0.0106(2) 0.2990(5) 0.1162(2) 0.0355(12) Uani 1 1 d .
H12A H 0.0492 0.3478 0.1219 0.053 Uiso 1 1 calc R
H12B H -0.0242 0.3306 0.0799 0.053 Uiso 1 1 calc R
H12C H 0.0202 0.2184 0.1056 0.053 Uiso 1 1 calc R
C27 C 0.37778(19) 0.0935(4) 0.3377(2) 0.0206(9) Uani 1 1 d .
H27 H 0.3718 0.1705 0.3523 0.025 Uiso 1 1 calc R
C10 C -0.0691(2) 0.2146(4) 0.1737(2) 0.0307(11) Uani 1 1 d .
H10A H -0.0561 0.1349 0.1652 0.046 Uiso 1 1 calc R
H10B H -0.1046 0.2405 0.1364 0.046 Uiso 1 1 calc R
H10C H -0.0830 0.2151 0.2144 0.046 Uiso 1 1 calc R
C9 C -0.0107(2) 0.2997(4) 0.1817(2) 0.0224(9) Uani 1 1 d .
C16 C 0.24753(19) 0.1769(4) 0.1961(2) 0.0217(9) Uani 1 1 d .
H16 H 0.2505 0.2552 0.2122 0.026 Uiso 1 1 calc R
C5 C 0.0632(2) 0.1228(4) 0.4652(2) 0.0317(11) Uani 1 1 d .
H5A H 0.0243 0.0851 0.4374 0.047 Uiso 1 1 calc R
H5B H 0.0593 0.1311 0.5105 0.047 Uiso 1 1 calc R
H5C H 0.1008 0.0745 0.4657 0.047 Uiso 1 1 calc R
C29 C 0.42797(19) -0.0996(4) 0.4903(2) 0.0224(9) Uani 1 1 d .
H29 H 0.4348 -0.0326 0.4661 0.027 Uiso 1 1 calc R
C43 C 0.1608(2) -0.1086(4) 0.6037(2) 0.0292(11) Uani 1 1 d .
H43 H 0.1305 -0.1362 0.6257 0.035 Uiso 1 1 calc R
C31 C 0.4640(2) -0.2896(4) 0.5394(2) 0.0307(11) Uani 1 1 d .
H31 H 0.4946 -0.3515 0.5478 0.037 Uiso 1 1 calc R
C21 C 0.2509(2) -0.2455(4) 0.2742(2) 0.0256(10) Uani 1 1 d .
H21A H 0.2335 -0.3226 0.2827 0.031 Uiso 1 1 calc R
H21B H 0.2724 -0.2566 0.2385 0.031 Uiso 1 1 calc R
C42 C 0.1589(2) -0.1497(4) 0.5399(2) 0.0286(10) Uani 1 1 d .
H42 H 0.1277 -0.2065 0.5192 0.034 Uiso 1 1 calc R
C4 C 0.1294(2) 0.3123(4) 0.4848(2) 0.0302(11) Uani 1 1 d .
H4A H 0.1689 0.2670 0.4893 0.045 Uiso 1 1 calc R
H4B H 0.1214 0.3209 0.5284 0.045 Uiso 1 1 calc R
H4C H 0.1341 0.3901 0.4667 0.045 Uiso 1 1 calc R
C11 C -0.0306(2) 0.4274(4) 0.1942(2) 0.0286(10) Uani 1 1 d .
H11A H -0.0437 0.4299 0.2354 0.043 Uiso 1 1 calc R
H11B H -0.0667 0.4523 0.1571 0.043 Uiso 1 1 calc R
H11C H 0.0060 0.4803 0.1978 0.043 Uiso 1 1 calc R
C1S C 0.2346(2) 0.4597(5) 0.3853(3) 0.0431(14) Uani 1 1 d .
H1S1 H 0.2762 0.4514 0.3743 0.052 Uiso 1 1 calc R
H1S2 H 0.2284 0.3890 0.4102 0.052 Uiso 1 1 calc R

loop_
_atom_site_aniso_label
_atom_site_aniso_U_11
_atom_site_aniso_U_22
_atom_site_aniso_U_33
_atom_site_aniso_U_23
_atom_site_aniso_U_13
_atom_site_aniso_U_12
Pd01 0.01629(17) 0.01735(18) 0.01273(17) 0.00074(12) 0.00313(12) 0.00296(12)
P2 0.0216(6) 0.0217(6) 0.0206(6) 0.0000(4) 0.0053(4) 0.0012(4)
S1 0.0244(5) 0.0216(6) 0.0308(6) 0.0021(5) 0.0126(5) -0.0033(4)
P1 0.0177(5) 0.0159(5) 0.0132(5) -0.0003(4) 0.0026(4) 0.0016(4)
Cl2 0.0407(7) 0.0304(7) 0.0474(8) -0.0010(5) 0.0160(6) -0.0089(5)
Cl1 0.0692(10) 0.0522(9) 0.0360(7) 0.0129(6) -0.0012(7) -0.0204(7)
F4 0.0385(15) 0.0311(15) 0.0319(15) 0.0065(12) 0.0164(12) 0.0028(12)
F2 0.0408(16) 0.0353(16) 0.0435(17) -0.0150(13) 0.0064(13) -0.0071(13)
F6 0.0253(14) 0.0414(16) 0.0391(16) 0.0059(13) 0.0031(12) 0.0101(12)
F5 0.0516(17) 0.0336(16) 0.0321(15) -0.0132(12) 0.0094(13) -0.0058(13)
F1 0.0495(17) 0.0379(17) 0.0452(17) 0.0166(13) 0.0232(14) 0.0027(13)
F3 0.0249(14) 0.0472(17) 0.0400(16) 0.0081(13) 0.0121(12) 0.0113(12)
N1 0.0184(17) 0.0181(18) 0.0137(17) 0.0008(14) 0.0041(14) 0.0023(14)
N2 0.0149(16) 0.0219(19) 0.0150(17) 0.0021(14) 0.0020(13) 0.0000(14)
C26 0.020(2) 0.028(2) 0.025(2) 0.0040(19) 0.0040(18) -0.0041(18)
O1 0.0220(14) 0.0244(16) 0.0130(14) 0.0024(12) 0.0045(12) 0.0056(12)
C24 0.026(2) 0.030(3) 0.027(2) -0.0002(19) 0.0144(19) 0.0076(19)
C1 0.0178(19) 0.015(2) 0.016(2) 0.0029(16) 0.0023(16) -0.0033(16)
C34 0.0148(19) 0.021(2) 0.016(2) 0.0000(16) 0.0055(16) 0.0002(16)
C2 0.019(2) 0.014(2) 0.019(2) 0.0006(16) 0.0028(16) 0.0011(16)
C39 0.0149(19) 0.021(2) 0.019(2) 0.0024(17) 0.0046(16) 0.0045(16)
C14 0.023(2) 0.013(2) 0.016(2) -0.0036(16) 0.0073(16) -0.0013(16)
C28 0.0163(19) 0.017(2) 0.015(2) -0.0068(16) -0.0008(16) 0.0003(16)
C13 0.021(2) 0.026(2) 0.0104(19) 0.0000(17) 0.0033(16) 0.0020(17)
C38 0.025(2) 0.018(2) 0.026(2) 0.0039(17) 0.0110(18) 0.0030(17)
C36 0.016(2) 0.024(2) 0.027(2) -0.0042(18) 0.0007(17) 0.0004(17)
C40 0.020(2) 0.016(2) 0.016(2) 0.0063(16) -0.0001(16) -0.0001(16)
C8 0.0146(19) 0.021(2) 0.018(2) 0.0045(17) 0.0013(16) 0.0014(16)
C23 0.021(2) 0.013(2) 0.016(2) 0.0044(16) -0.0037(16) 0.0029(16)
C35 0.020(2) 0.021(2) 0.021(2) 0.0029(17) 0.0064(17) 0.0042(17)
C3 0.021(2) 0.022(2) 0.012(2) -0.0005(16) 0.0043(16) 0.0022(17)
C7 0.020(2) 0.018(2) 0.018(2) -0.0030(16) 0.0083(17) 0.0009(16)
C22 0.027(2) 0.019(2) 0.023(2) -0.0006(17) 0.0131(18) 0.0039(18)
C18 0.023(2) 0.033(3) 0.017(2) -0.0006(18) 0.0100(17) -0.0003(18)
C41 0.024(2) 0.022(2) 0.020(2) 0.0022(18) 0.0023(18) 0.0025(18)
C20 0.0136(19) 0.025(2) 0.017(2) 0.0008(17) 0.0039(16) -0.0009(16)
C30 0.022(2) 0.029(2) 0.023(2) -0.0029(19) 0.0037(18) 0.0052(18)
C15 0.0121(18) 0.019(2) 0.0122(19) 0.0001(15) 0.0006(15) 0.0028(15)
C19 0.021(2) 0.025(2) 0.023(2) -0.0057(18) 0.0077(18) 0.0007(18)
C33 0.021(2) 0.022(2) 0.032(3) 0.0011(19) 0.0055(19) -0.0001(18)
C37 0.020(2) 0.021(2) 0.029(2) -0.0100(18) 0.0068(18) -0.0011(17)
C44 0.033(3) 0.034(3) 0.017(2) -0.0043(19) 0.0083(19) -0.001(2)
C32 0.032(2) 0.025(2) 0.037(3) 0.012(2) 0.010(2) 0.006(2)
C17 0.027(2) 0.025(2) 0.019(2) 0.0039(18) 0.0098(18) -0.0031(18)
C45 0.019(2) 0.021(2) 0.020(2) 0.0044(17) 0.0018(17) -0.0014(17)
C6 0.030(2) 0.038(3) 0.020(2) 0.000(2) 0.0128(19) 0.003(2)
C25 0.022(2) 0.035(3) 0.024(2) 0.0068(19) 0.0136(18) 0.0070(19)
C12 0.028(2) 0.061(3) 0.018(2) 0.007(2) 0.0060(19) 0.013(2)
C27 0.023(2) 0.017(2) 0.019(2) -0.0018(17) 0.0005(17) -0.0039(17)
C10 0.020(2) 0.041(3) 0.027(2) -0.001(2) -0.0013(19) 0.005(2)
C9 0.022(2) 0.031(2) 0.014(2) 0.0025(18) 0.0049(17) 0.0062(18)
C16 0.024(2) 0.020(2) 0.022(2) -0.0011(17) 0.0076(18) 0.0002(17)
C5 0.038(3) 0.037(3) 0.025(2) 0.006(2) 0.015(2) 0.006(2)
C29 0.022(2) 0.025(2) 0.018(2) 0.0046(17) 0.0016(17) 0.0027(17)
C43 0.023(2) 0.035(3) 0.027(3) 0.013(2) 0.0041(19) -0.004(2)
C31 0.033(3) 0.024(2) 0.033(3) 0.000(2) 0.005(2) 0.009(2)
C21 0.034(2) 0.014(2) 0.033(3) -0.0006(18) 0.016(2) -0.0007(18)
C42 0.022(2) 0.028(3) 0.031(3) 0.010(2) 0.0005(19) -0.0019(19)
C4 0.029(2) 0.041(3) 0.022(2) -0.008(2) 0.0098(19) 0.003(2)
C11 0.030(2) 0.034(3) 0.022(2) 0.010(2) 0.0067(19) 0.010(2)
C1S 0.029(3) 0.044(3) 0.062(4) 0.021(3) 0.021(3) 0.012(2)

loop_
_atom_type_symbol
_atom_type_description
_atom_type_scat_dispersion_real
_atom_type_scat_dispersion_imag
_atom_type_scat_source
C C 0.0033 0.0016 'International Tables Vol C Tables 4.2.6.8 and 6.1.1.4'
H H 0.0000 0.0000 'International Tables Vol C Tables 4.2.6.8 and 6.1.1.4'
N N 0.0061 0.0033 'International Tables Vol C Tables 4.2.6.8 and 6.1.1.4'
O O 0.0106 0.0060 'International Tables Vol C Tables 4.2.6.8 and 6.1.1.4'
F F 0.0171 0.0103 'International Tables Vol C Tables 4.2.6.8 and 6.1.1.4'
P P 0.1023 0.0942 'International Tables Vol C Tables 4.2.6.8 and 6.1.1.4'
S S 0.1246 0.1234 'International Tables Vol C Tables 4.2.6.8 and 6.1.1.4'
Pd Pd -0.9988 1.0072 'International Tables Vol C Tables 4.2.6.8 and 6.1.1.4'
Cl Cl 0.1484 0.1585 'International Tables Vol C Tables 4.2.6.8 and 6.1.1.4'

loop_
_geom_angle_atom_site_label_1
_geom_angle_atom_site_label_2
_geom_angle_atom_site_label_3
_geom_angle
O1 Pd01 N2 172.11(12)
O1 Pd01 N1 81.49(12)
N2 Pd01 N1 92.72(13)
O1 Pd01 P1 90.01(8)
N2 Pd01 P1 95.55(9)
N1 Pd01 P1 171.24(9)
F5 P2 F2 179.59(17)
F5 P2 F6 89.99(15)
F2 P2 F6 89.65(15)
F5 P2 F1 89.89(16)
F2 P2 F1 90.30(16)
F6 P2 F1 89.90(15)
F5 P2 F3 90.38(16)
F2 P2 F3 89.98(16)
F6 P2 F3 179.61(18)
F1 P2 F3 90.24(15)
F5 P2 F4 90.20(15)
F2 P2 F4 89.61(16)
F6 P2 F4 89.81(15)
F1 P2 F4 179.69(16)
F3 P2 F4 90.06(14)
C20 S1 C21 102.80(19)
C34 P1 C40 109.44(18)
C34 P1 C28 104.66(17)
C40 P1 C28 104.34(18)
C34 P1 Pd01 109.66(13)
C40 P1 Pd01 109.70(13)
C28 P1 Pd01 118.63(13)
C14 N1 C15 122.6(3)
C14 N1 Pd01 112.2(3)
C15 N1 Pd01 125.0(2)
C27 N2 C23 118.7(4)
C27 N2 Pd01 116.1(3)
C23 N2 Pd01 124.8(3)
C27 C26 C25 118.7(4)
C1 O1 Pd01 113.0(2)
C25 C24 C23 120.3(4)
O1 C1 C2 122.0(4)
O1 C1 C14 118.2(3)
C2 C1 C14 119.8(3)
C39 C34 C35 119.6(4)
C39 C34 P1 119.0(3)
C35 C34 P1 121.4(3)
C7 C2 C1 116.6(4)
C7 C2 C3 121.7(3)
C1 C2 C3 121.7(3)
C38 C39 C34 120.6(4)
N1 C14 C13 124.4(4)
N1 C14 C1 115.1(3)
C13 C14 C1 120.4(3)
C33 C28 C29 119.0(4)
C33 C28 P1 122.0(3)
C29 C28 P1 119.0(3)
C8 C13 C14 120.1(4)
C39 C38 C37 119.6(4)
C37 C36 C35 120.7(4)
C45 C40 C41 118.7(4)
C45 C40 P1 123.3(3)
C41 C40 P1 117.8(3)
C13 C8 C7 118.7(4)
C13 C8 C9 123.4(4)
C7 C8 C9 117.9(3)
N2 C23 C24 120.2(4)
N2 C23 C22 118.6(4)
C24 C23 C22 121.2(4)
C36 C35 C34 119.5(4)
C5 C3 C6 108.5(4)
C5 C3 C2 108.9(3)
C6 C3 C2 111.8(3)
C5 C3 C4 109.8(3)
C6 C3 C4 107.5(3)
C2 C3 C4 110.3(3)
C2 C7 C8 124.4(4)
C23 C22 C21 113.6(3)
C17 C18 C19 120.6(4)
C42 C41 C40 120.3(4)
C15 C20 C19 119.2(4)
C15 C20 S1 119.5(3)
C19 C20 S1 121.3(3)
C31 C30 C29 120.0(4)
C16 C15 C20 120.4(4)
C16 C15 N1 120.5(4)
C20 C15 N1 119.0(4)
C18 C19 C20 119.7(4)
C32 C33 C28 120.1(4)
C36 C37 C38 119.9(4)
C45 C44 C43 120.3(4)
C33 C32 C31 120.1(4)
C18 C17 C16 121.0(4)
C44 C45 C40 120.6(4)
C24 C25 C26 119.1(4)
N2 C27 C26 123.1(4)
C11 C9 C10 110.2(4)
C11 C9 C8 110.7(3)
C10 C9 C8 108.1(3)
C11 C9 C12 108.2(4)
C10 C9 C12 108.9(4)
C8 C9 C12 110.7(3)
C15 C16 C17 119.2(4)
C30 C29 C28 120.5(4)
C42 C43 C44 119.3(4)
C30 C31 C32 120.2(4)
C22 C21 S1 115.0(3)
C43 C42 C41 120.8(4)
Cl2 C1S Cl1 111.8(3)

loop_
_geom_bond_atom_site_label_1
_geom_bond_atom_site_label_2
_geom_bond_distance
Pd01 O1 2.001(3)
Pd01 N2 2.027(3)
Pd01 N1 2.043(3)
Pd01 P1 2.2851(11)
P2 F5 1.592(3)
P2 F2 1.594(3)
P2 F6 1.600(3)
P2 F1 1.601(3)
P2 F3 1.602(3)
P2 F4 1.602(3)
S1 C20 1.769(4)
S1 C21 1.814(4)
P1 C34 1.816(4)
P1 C40 1.816(4)
P1 C28 1.823(4)
Cl2 C1S 1.748(5)
Cl1 C1S 1.783(6)
N1 C14 1.347(5)
N1 C15 1.414(5)
N2 C27 1.354(5)
N2 C23 1.361(5)
C26 C27 1.365(6)
C26 C25 1.380(6)
O1 C1 1.318(4)
C24 C25 1.380(6)
C24 C23 1.387(6)
C1 C2 1.424(5)
C1 C14 1.444(5)
C34 C39 1.390(5)
C34 C35 1.399(5)
C2 C7 1.389(5)
C2 C3 1.530(5)
C39 C38 1.383(6)
C14 C13 1.425(5)
C28 C33 1.384(6)
C28 C29 1.398(6)
C13 C8 1.358(5)
C38 C37 1.398(6)
C36 C37 1.379(6)
C36 C35 1.386(6)
C40 C45 1.387(6)
C40 C41 1.403(6)
C8 C7 1.437(6)
C8 C9 1.532(5)
C23 C22 1.495(6)
C3 C5 1.523(6)
C3 C6 1.528(6)
C3 C4 1.542(6)
C22 C21 1.532(6)
C18 C17 1.359(6)
C18 C19 1.386(6)
C41 C42 1.379(6)
C20 C15 1.394(6)
C20 C19 1.402(6)
C30 C31 1.371(6)
C30 C29 1.380(6)
C15 C16 1.388(6)
C33 C32 1.385(6)
C44 C45 1.384(6)
C44 C43 1.393(6)
C32 C31 1.386(6)
C17 C16 1.390(6)
C12 C9 1.533(6)
C10 C9 1.530(6)
C9 C11 1.527(6)
C43 C42 1.380(7)
